data_4317146
loop_
_publ_author_name
'Elena Cariati'
'Renato Ugo'
'Giuseppe Santoro'
'Elisa Tordin'
'Lorenzo Sorace'
'Andrea Caneschi'
'Angelo Sironi'
'Piero Macchi'
'Nicola Casati'

_publ_contact_author_address
;
Dipartimento di Chimica Strutturale e Stereochimica Inorganica
Universit\'a di Milano
via Venezian 21
I-20133 Milano
Italy
;
_publ_contact_author_email angelo.sironi@unimi.it
_publ_contact_author_fax +39(02)50314444
_publ_contact_author_name 'Prof. Angelo Sironi'
_publ_contact_author_phone +39(02)50314448
_publ_section_title
;
 Slow Relaxation of the Magnetization in Non-Linear Optical Active Layered
 Mixed Metal Oxalate Chains
;
_journal_name_full 'Inorganic Chemistry'
_journal_page_first 10894
_journal_page_last 10901
_journal_paper_doi 10.1021/ic1013076
_journal_volume 49
_journal_year 2010
_chemical_absolute_configuration ad
_chemical_formula_sum 'C94 H98 Co Fe2 N10 O28'
_chemical_formula_weight 1986.45
_chemical_name_systematic
;
 ?
;
_space_group_IT_number 43
_symmetry_cell_setting orthorhombic
_symmetry_space_group_name_Hall 'F 2 -2d'
_symmetry_space_group_name_H-M 'F d d 2'
_atom_sites_solution_hydrogens geom
_atom_sites_solution_primary direct
_atom_sites_solution_secondary difmap
_audit_conform_dict_location ftp://ftp.iucr.org/pub/cif_core.dic
_audit_conform_dict_name cif_core.dic
_audit_conform_dict_version 2.4
_audit_creation_date 2010-02-02T09:16:13-00:00
_audit_creation_method 'WinGX routine CIF_UPDATE'
_cell_angle_alpha 90
_cell_angle_beta 90
_cell_angle_gamma 90
_cell_formula_units_Z 8
_cell_length_a 39.364(3)
_cell_length_b 48.759(4)
_cell_length_c 9.4875(8)
_cell_measurement_temperature 293(2)
_cell_volume 18210(3)
_computing_structure_refinement 'SHELXL-97 (Sheldrick, 1997)'
_diffrn_ambient_temperature 293(2)
_diffrn_measured_fraction_theta_full 0.995
_diffrn_measured_fraction_theta_max 0.995
_diffrn_radiation_monochromator graphite
_diffrn_radiation_type MoK\a
_diffrn_radiation_wavelength 0.71069
_diffrn_reflns_av_R_equivalents 0.2157
_diffrn_reflns_av_unetI/netI 0.1601
_diffrn_reflns_limit_h_max 43
_diffrn_reflns_limit_h_min -43
_diffrn_reflns_limit_k_max 54
_diffrn_reflns_limit_k_min -54
_diffrn_reflns_limit_l_max 10
_diffrn_reflns_limit_l_min -10
_diffrn_reflns_number 32216
_diffrn_reflns_theta_full 23.29
_diffrn_reflns_theta_max 23.29
_diffrn_reflns_theta_min 1.67
_exptl_absorpt_coefficient_mu 0.582
_exptl_absorpt_correction_type none
_exptl_crystal_density_diffrn 1.449
_exptl_crystal_density_method 'not measured'
_exptl_crystal_F_000 8280
_refine_diff_density_max 0.447
_refine_diff_density_min -0.961
_refine_diff_density_rms 0.094
_refine_ls_abs_structure_details 'Flack H D (1983), Acta Cryst. A39, 876-881'
_refine_ls_abs_structure_Flack 0.07(5)
_refine_ls_extinction_method none
_refine_ls_goodness_of_fit_ref 0.977
_refine_ls_hydrogen_treatment constr
_refine_ls_matrix_type full
_refine_ls_number_parameters 379
_refine_ls_number_reflns 6515
_refine_ls_number_restraints 1
_refine_ls_restrained_S_all 0.977
_refine_ls_R_factor_all 0.2095
_refine_ls_R_factor_gt 0.0924
_refine_ls_shift/su_max 0.017
_refine_ls_shift/su_mean 0.002
_refine_ls_structure_factor_coef Fsqd
_refine_ls_weighting_details 'calc w=1/[\s^2^(Fo^2^)+(0.1446P)^2^+0.0000P] where P=(Fo^2^+2Fc^2^)/3'
_refine_ls_weighting_scheme calc
_refine_ls_wR_factor_gt 0.2127
_refine_ls_wR_factor_ref 0.2801
_reflns_number_gt 3004
_reflns_number_total 6515
_reflns_threshold_expression >2sigma(I)
_cod_data_source_file ic1013076_si_001.cif
_cod_data_source_block ele78b
_cod_database_code 4317146

loop_
_symmetry_equiv_pos_as_xyz
'x, y, z'
'-x, -y, z'
'-x+1/4, y+1/4, z+1/4'
'x+1/4, -y+1/4, z+1/4'
'x, y+1/2, z+1/2'
'-x, -y+1/2, z+1/2'
'-x+1/4, y+3/4, z+3/4'
'x+1/4, -y+3/4, z+3/4'
'x+1/2, y, z+1/2'
'-x+1/2, -y, z+1/2'
'-x+3/4, y+1/4, z+3/4'
'x+3/4, -y+1/4, z+3/4'
'x+1/2, y+1/2, z'
'-x+1/2, -y+1/2, z'
'-x+3/4, y+3/4, z+1/4'
'x+3/4, -y+3/4, z+1/4'

loop_
_atom_site_label
_atom_site_type_symbol
_atom_site_fract_x
_atom_site_fract_y
_atom_site_fract_z
_atom_site_U_iso_or_equiv
_atom_site_adp_type
_atom_site_occupancy
_atom_site_symmetry_multiplicity
_atom_site_calc_flag
_atom_site_refinement_flags
_atom_site_disorder_assembly
_atom_site_disorder_group
N11 N 0.3817(3) 1.1477(2) 2.3307(12) 0.050(3) Uiso 1 1 d . . .
N12 N 0.3943(3) 1.2292(2) 1.2839(12) 0.058(3) Uiso 1 1 d . . .
C11' C 0.3992(3) 1.1963(2) 1.6898(13) 0.039(3) Uiso 1 1 d . . .
C12' C 0.4284(3) 1.2018(2) 1.6125(14) 0.049(3) Uiso 1 1 d . . .
H12' H 0.4494 1.198 1.6525 0.059 Uiso 1 1 calc R . .
C12 C 0.4095(3) 1.1508(3) 2.2536(15) 0.056(4) Uiso 1 1 d . . .
H12 H 0.4302 1.1458 2.2929 0.067 Uiso 1 1 calc R . .
C13' C 0.4272(3) 1.2125(2) 1.4801(14) 0.049(3) Uiso 1 1 d . . .
H13' H 0.4473 1.2162 1.4323 0.059 Uiso 1 1 calc R . .
C13 C 0.4093(3) 1.1608(2) 2.1219(15) 0.052(3) Uiso 1 1 d . . .
H13 H 0.4295 1.1622 2.0716 0.062 Uiso 1 1 calc R . .
C14' C 0.3965(3) 1.2180(3) 1.4163(14) 0.046(3) Uiso 1 1 d . . .
C14 C 0.3785(3) 1.1691(2) 2.0598(14) 0.046(3) Uiso 1 1 d . . .
C15' C 0.3667(3) 1.2125(2) 1.4903(14) 0.044(3) Uiso 1 1 d . . .
H15' H 0.3456 1.2158 1.4496 0.053 Uiso 1 1 calc R . .
C15 C 0.3495(3) 1.1654(2) 2.1433(14) 0.049(3) Uiso 1 1 d . . .
H15 H 0.3282 1.1697 2.1073 0.058 Uiso 1 1 calc R . .
C16' C 0.3690(3) 1.2020(2) 1.6247(14) 0.044(3) Uiso 1 1 d . . .
H16' H 0.349 1.1986 1.6738 0.053 Uiso 1 1 calc R . .
C16 C 0.3523(3) 1.1554(3) 2.2762(16) 0.057(4) Uiso 1 1 d . . .
H16 H 0.3328 1.1539 2.331 0.069 Uiso 1 1 calc R . .
C17 C 0.3758(3) 1.1798(2) 1.9214(14) 0.049(4) Uiso 1 1 d . . .
H17 H 0.3539 1.1831 1.8881 0.059 Uiso 1 1 calc R . .
C17' C 0.4015(3) 1.1855(2) 1.8336(14) 0.049(3) Uiso 1 1 d . . .
H17' H 0.4233 1.1824 1.868 0.059 Uiso 1 1 calc R . .
C110 C 0.4246(4) 1.2363(3) 1.2064(18) 0.082(5) Uiso 1 1 d . . .
H11A H 0.4366 1.2198 1.181 0.124 Uiso 1 1 calc R . .
H11B H 0.4389 1.2476 1.2641 0.124 Uiso 1 1 calc R . .
H11C H 0.4184 1.2461 1.1226 0.124 Uiso 1 1 calc R . .
C111 C 0.3627(3) 1.2350(3) 1.2140(15) 0.058(4) Uiso 1 1 d . . .
H11D H 0.3451 1.2374 1.283 0.087 Uiso 1 1 calc R . .
H11E H 0.3569 1.22 1.1529 0.087 Uiso 1 1 calc R . .
H11F H 0.365 1.2515 1.1594 0.087 Uiso 1 1 calc R . .
C120 C 0.3832(4) 1.1371(3) 2.4755(16) 0.069(4) Uiso 1 1 d . . .
H12A H 0.3905 1.1514 2.5379 0.103 Uiso 1 1 calc R . .
H12B H 0.3991 1.1221 2.4796 0.103 Uiso 1 1 calc R . .
H12C H 0.3611 1.1307 2.5034 0.103 Uiso 1 1 calc R . .
N21 N 0.3671(3) 1.2707(2) 1.7075(11) 0.051(3) Uiso 1 1 d . . .
N22 N 0.3744(3) 1.3535(2) 0.6634(12) 0.058(3) Uiso 1 1 d . . .
C21' C 0.3653(3) 1.3210(2) 1.0686(13) 0.044(3) Uiso 1 1 d . . .
C22' C 0.3962(3) 1.3281(2) 1.0175(14) 0.047(3) Uiso 1 1 d . . .
H22' H 0.4153 1.3258 1.0736 0.056 Uiso 1 1 calc R . .
C22 C 0.3975(4) 1.2771(3) 1.6688(16) 0.062(4) Uiso 1 1 d . . .
H22 H 0.4157 1.2742 1.7297 0.075 Uiso 1 1 calc R . .
C23' C 0.3996(3) 1.3387(2) 0.8827(14) 0.044(3) Uiso 1 1 d . . .
H23' H 0.421 1.3434 0.8486 0.053 Uiso 1 1 calc R . .
C23 C 0.4031(3) 1.2882(2) 1.5372(15) 0.055(4) Uiso 1 1 d . . .
H23 H 0.4252 1.2927 1.5112 0.066 Uiso 1 1 calc R . .
C24' C 0.3713(3) 1.3425(2) 0.7991(13) 0.042(3) Uiso 1 1 d . . .
C24 C 0.3774(3) 1.2929(2) 1.4440(14) 0.045(3) Uiso 1 1 d . . .
C25' C 0.3403(3) 1.3355(2) 0.8514(14) 0.046(3) Uiso 1 1 d . . .
H25' H 0.321 1.3379 0.7961 0.055 Uiso 1 1 calc R . .
C25 C 0.3452(4) 1.2859(3) 1.4944(17) 0.068(4) Uiso 1 1 d . . .
H25 H 0.3265 1.2891 1.4371 0.081 Uiso 1 1 calc R . .
C26' C 0.3373(3) 1.3253(2) 0.9818(14) 0.044(3) Uiso 1 1 d . . .
H26' H 0.3158 1.3209 1.0155 0.052 Uiso 1 1 calc R . .
C26 C 0.3401(4) 1.2744(3) 1.6268(17) 0.062(4) Uiso 1 1 d . . .
H26 H 0.3185 1.2695 1.6574 0.074 Uiso 1 1 calc R . .
C27' C 0.3608(3) 1.3102(3) 1.2148(15) 0.053(4) Uiso 1 1 d . . .
H27' H 0.3384 1.3067 1.241 0.063 Uiso 1 1 calc R . .
C27 C 0.3833(3) 1.3049(3) 1.3097(14) 0.054(4) Uiso 1 1 d . . .
H27 H 0.4056 1.3093 1.288 0.065 Uiso 1 1 calc R . .
N92 N 0.5045(3) 1.3662(3) 1.8843(19) 0.086(4) Uiso 1 1 d . . .
C97' C 0.4792(5) 1.2545(4) 1.822(3) 0.112(7) Uiso 1 1 d . . .
H97' H 0.481 1.248 1.7298 0.135 Uiso 1 1 calc R . .
C91' C 0.4834(4) 1.2833(3) 1.8426(18) 0.076(5) Uiso 1 1 d . . .
C96' C 0.4828(4) 1.2959(3) 1.9720(19) 0.076(5) Uiso 1 1 d . . .
H96' H 0.4776 1.2856 2.0515 0.091 Uiso 1 1 calc R . .
C95' C 0.4897(4) 1.3237(3) 1.987(2) 0.079(5) Uiso 1 1 d . . .
H95' H 0.4895 1.3321 2.0753 0.095 Uiso 1 1 calc R . .
C94' C 0.4970(4) 1.3389(3) 1.8619(18) 0.067(4) Uiso 1 1 d . . .
C93' C 0.4958(4) 1.3260(3) 1.7365(19) 0.075(5) Uiso 1 1 d . . .
H93' H 0.4996 1.336 1.6546 0.09 Uiso 1 1 calc R . .
C92' C 0.4895(4) 1.2997(4) 1.727(2) 0.089(5) Uiso 1 1 d . . .
H92' H 0.489 1.2917 1.6384 0.107 Uiso 1 1 calc R . .
C910 C 0.5014(5) 1.3850(4) 1.766(2) 0.109(7) Uiso 1 1 d . . .
H91A H 0.4791 1.3834 1.725 0.163 Uiso 1 1 calc R . .
H91B H 0.5182 1.3806 1.6958 0.163 Uiso 1 1 calc R . .
H91C H 0.5048 1.4035 1.7976 0.163 Uiso 1 1 calc R . .
C911 C 0.5087(5) 1.3807(4) 2.019(2) 0.119(7) Uiso 1 1 d . . .
H91D H 0.5197 1.3688 2.0859 0.179 Uiso 1 1 calc R . .
H91E H 0.4869 1.3859 2.0552 0.179 Uiso 1 1 calc R . .
H91F H 0.5224 1.3968 2.0054 0.179 Uiso 1 1 calc R . .
C210 C 0.4073(3) 1.3601(3) 0.6060(18) 0.076(5) Uiso 1 1 d . . .
H21A H 0.4211 1.3439 0.6035 0.114 Uiso 1 1 calc R . .
H21B H 0.418 1.3737 0.6641 0.114 Uiso 1 1 calc R . .
H21C H 0.4046 1.3672 0.5122 0.114 Uiso 1 1 calc R . .
C211 C 0.3448(3) 1.3584(3) 0.5783(16) 0.066(4) Uiso 1 1 d . . .
H21D H 0.3302 1.3712 0.6254 0.099 Uiso 1 1 calc R . .
H21E H 0.3329 1.3415 0.5639 0.099 Uiso 1 1 calc R . .
H21F H 0.3516 1.3658 0.4889 0.099 Uiso 1 1 calc R . .
C220 C 0.3604(4) 1.2585(3) 1.8505(18) 0.082(5) Uiso 1 1 d . . .
H22A H 0.3607 1.2389 1.8438 0.123 Uiso 1 1 calc R . .
H22B H 0.3386 1.2645 1.8836 0.123 Uiso 1 1 calc R . .
H22C H 0.3776 1.2644 1.9152 0.123 Uiso 1 1 calc R . .
C31 C 0.2513(4) 1.1268(3) 1.6452(18) 0.063(4) Uani 1 1 d . . .
C32 C 0.2849(4) 1.1294(4) 1.5737(16) 0.066(5) Uani 1 1 d . . .
C41 C 0.2431(3) 1.2022(3) 1.3723(16) 0.043(3) Uani 1 1 d . . .
C42 C 0.2742(3) 1.2196(3) 1.4141(17) 0.055(4) Uani 1 1 d . . .
C51 C 0.2379(4) 1.2134(3) 1.8575(18) 0.055(4) Uani 1 1 d . . .
C52 C 0.2754(3) 1.2054(3) 1.9085(19) 0.057(4) Uani 1 1 d . . .
O31 O 0.3010(3) 1.1091(2) 1.5317(12) 0.086(3) Uani 1 1 d . . .
O32 O 0.2379(3) 1.1027(2) 1.6579(16) 0.101(4) Uani 1 1 d . . .
O33 O 0.2374(3) 1.1478(2) 1.6896(12) 0.077(3) Uani 1 1 d . . .
O34 O 0.2944(2) 1.1539(2) 1.5639(12) 0.073(3) Uani 1 1 d . . .
O41 O 0.2855(2) 1.2126(2) 1.5356(11) 0.067(3) Uani 1 1 d . . .
O42 O 0.2332(2) 1.18429(19) 1.4592(11) 0.059(3) Uani 1 1 d . . .
O43 O 0.2294(2) 1.20716(18) 1.2587(11) 0.057(2) Uani 1 1 d . . .
O44 O 0.2853(2) 1.2367(2) 1.3367(10) 0.062(3) Uani 1 1 d . . .
O51 O 0.2891(2) 1.1885(2) 1.8145(10) 0.060(3) Uani 1 1 d . . .
O52 O 0.2284(2) 1.20462(19) 1.7389(11) 0.057(3) Uani 1 1 d . . .
O53 O 0.2863(2) 1.21290(19) 2.0205(11) 0.066(3) Uani 1 1 d . . .
O54 O 0.2218(2) 1.2287(2) 1.9424(11) 0.060(3) Uani 1 1 d . . .
Fe1 Fe 0.26217(5) 1.18159(4) 1.6360(2) 0.0565(6) Uani 1 1 d . . .
Co1 Co 0.25 1.25 1.1375(5) 0.0976(12) Uani 1 2 d S . .
O9 O 0.5251(3) 1.1978(3) 1.8415(18) 0.126(5) Uani 1 1 d . . .
O97 O 0.4736(4) 1.2379(3) 1.9131(19) 0.132(5) Uani 1 1 d . . .

loop_
_atom_site_aniso_label
_atom_site_aniso_U_11
_atom_site_aniso_U_22
_atom_site_aniso_U_33
_atom_site_aniso_U_23
_atom_site_aniso_U_13
_atom_site_aniso_U_12
C31 0.067(10) 0.068(11) 0.054(10) 0.010(10) -0.006(9) -0.001(9)
C32 0.075(12) 0.063(11) 0.058(10) 0.001(9) 0.005(9) 0.042(10)
C41 0.055(8) 0.046(8) 0.029(8) -0.001(7) -0.002(8) 0.000(7)
C42 0.040(8) 0.069(11) 0.057(12) 0.006(9) -0.011(8) 0.010(8)
C51 0.056(9) 0.049(9) 0.061(12) 0.017(9) 0.022(9) 0.003(8)
C52 0.038(8) 0.066(11) 0.068(12) 0.014(9) -0.007(9) 0.002(7)
O31 0.084(8) 0.091(8) 0.083(9) -0.009(7) -0.012(7) 0.013(7)
O32 0.095(8) 0.084(8) 0.124(12) 0.010(9) 0.020(8) 0.011(7)
O33 0.082(7) 0.066(7) 0.082(9) -0.004(6) 0.023(6) 0.021(6)
O34 0.065(7) 0.076(7) 0.077(8) -0.007(7) 0.008(5) 0.016(6)
O41 0.053(6) 0.081(7) 0.066(8) 0.008(6) -0.006(5) -0.012(5)
O42 0.052(6) 0.065(6) 0.058(7) 0.005(6) 0.012(5) -0.011(5)
O43 0.069(6) 0.058(6) 0.044(7) 0.000(5) -0.002(5) -0.010(5)
O44 0.056(6) 0.081(7) 0.049(7) 0.018(6) 0.002(5) -0.012(5)
O51 0.043(6) 0.082(7) 0.053(6) 0.006(6) -0.001(5) 0.016(5)
O52 0.047(6) 0.077(7) 0.048(6) -0.023(6) -0.014(5) 0.007(5)
O53 0.065(7) 0.077(7) 0.055(7) -0.002(6) -0.026(6) 0.014(5)
O54 0.041(5) 0.070(7) 0.068(7) 0.005(6) -0.011(5) -0.003(5)
Fe1 0.0485(10) 0.0690(13) 0.0520(12) -0.0007(12) 0.0020(11) 0.0013(10)
Co1 0.082(2) 0.122(3) 0.089(3) 0 0 -0.0091(19)
O9 0.137(11) 0.096(9) 0.144(14) 0.008(9) 0.004(10) -0.024(8)
O97 0.148(12) 0.089(9) 0.158(16) -0.006(10) 0.020(11) 0.004(8)

loop_
_atom_type_symbol
_atom_type_description
_atom_type_scat_dispersion_real
_atom_type_scat_dispersion_imag
_atom_type_scat_source
C C 0.0033 0.0016 'International Tables Vol C Tables 4.2.6.8 and 6.1.1.4'
N N 0.0061 0.0033 'International Tables Vol C Tables 4.2.6.8 and 6.1.1.4'
O O 0.0106 0.006 'International Tables Vol C Tables 4.2.6.8 and 6.1.1.4'
Fe Fe 0.3463 0.8444 'International Tables Vol C Tables 4.2.6.8 and 6.1.1.4'
Co Co 0.3494 0.9721 'International Tables Vol C Tables 4.2.6.8 and 6.1.1.4'
H H 0 0 'International Tables Vol C Tables 4.2.6.8 and 6.1.1.4'

loop_
_geom_angle_atom_site_label_1
_geom_angle_atom_site_label_2
_geom_angle_atom_site_label_3
_geom_angle
_geom_angle_site_symmetry_1
_geom_angle_site_symmetry_3
_geom_angle_publ_flag
C16 N11 C12 118.3(13) . . ?
C16 N11 C120 120.2(12) . . ?
C12 N11 C120 121.4(12) . . ?
C14' N12 C111 123.8(12) . . ?
C14' N12 C110 120.6(12) . . ?
C111 N12 C110 115.6(12) . . ?
C16' C11' C12' 116.2(12) . . ?
C16' C11' C17' 123.1(11) . . ?
C12' C11' C17' 120.7(11) . . ?
C13' C12' C11' 122.2(12) . . ?
N11 C12 C13 123.4(13) . . ?
C12' C13' C14' 120.6(13) . . ?
C12 C13 C14 120.0(13) . . ?
N12 C14' C13' 122.3(12) . . ?
N12 C14' C15' 119.1(12) . . ?
C13' C14' C15' 118.6(12) . . ?
C15 C14 C13 115.2(12) . . ?
C15 C14 C17 120.7(12) . . ?
C13 C14 C17 124.0(12) . . ?
C16' C15' C14' 119.0(12) . . ?
C16 C15 C14 120.4(12) . . ?
C11' C16' C15' 123.3(12) . . ?
N11 C16 C15 122.5(13) . . ?
C17' C17 C14 126.6(12) . . ?
C17 C17' C11' 127.4(12) . . ?
C22 N21 C26 123.3(13) . . ?
C22 N21 C220 121.0(12) . . ?
C26 N21 C220 115.7(12) . . ?
C24' N22 C211 120.5(11) . . ?
C24' N22 C210 120.9(12) . . ?
C211 N22 C210 118.6(12) . . ?
C22' C21' C26' 117.5(12) . . ?
C22' C21' C27' 122.1(12) . . ?
C26' C21' C27' 120.4(12) . . ?
C21' C22' C23' 120.9(12) . . ?
N21 C22 C23 120.0(14) . . ?
C24' C23' C22' 120.0(12) . . ?
C24 C23 C22 122.3(13) . . ?
C25' C24' C23' 118.9(12) . . ?
C25' C24' N22 120.6(11) . . ?
C23' C24' N22 120.5(11) . . ?
C23 C24 C25 114.3(13) . . ?
C23 C24 C27 122.0(12) . . ?
C25 C24 C27 123.7(13) . . ?
C26' C25' C24' 120.5(13) . . ?
C26 C25 C24 122.7(14) . . ?
C25' C26' C21' 122.2(13) . . ?
N21 C26 C25 117.3(13) . . ?
C27 C27' C21' 129.5(14) . . ?
C27' C27 C24 126.7(14) . . ?
C94' N92 C911 128.3(17) . . ?
C94' N92 C910 118.0(17) . . ?
C911 N92 C910 112.4(13) . . ?
O97 C97' C91' 125(2) . . ?
C96' C91' C92' 116.8(16) . . ?
C96' C91' C97' 124.4(18) . . ?
C92' C91' C97' 118.8(18) . . ?
C91' C96' C95' 121.8(18) . . ?
C96' C95' C94' 117.2(17) . . ?
C93' C94' N92 126.4(17) . . ?
C93' C94' C95' 119.1(15) . . ?
N92 C94' C95' 114.5(16) . . ?
C92' C93' C94' 121.5(18) . . ?
C93' C92' C91' 123.5(19) . . ?
O33 C31 O32 122.7(14) . . ?
O33 C31 C32 118.5(14) . . ?
O32 C31 C32 118.8(15) . . ?
O31 C32 O34 125.5(16) . . ?
O31 C32 C31 122.1(16) . . ?
O34 C32 C31 112.4(13) . . ?
O43 C41 O42 125.0(13) . . ?
O43 C41 C42 117.8(13) . . ?
O42 C41 C42 117.2(13) . . ?
O44 C42 O41 127.6(14) . . ?
O44 C42 C41 121.2(13) . . ?
O41 C42 C41 111.2(14) . . ?
O52 C51 O54 128.4(14) . . ?
O52 C51 C52 117.3(13) . . ?
O54 C51 C52 114.2(15) . . ?
O53 C52 O51 129.6(13) . . ?
O53 C52 C51 121.4(15) . . ?
O51 C52 C51 108.7(13) . . ?
C31 O33 Fe1 112.6(10) . . ?
C32 O34 Fe1 115.6(10) . . ?
C42 O41 Fe1 117.9(10) . . ?
C41 O42 Fe1 114.3(8) . . ?
C52 O51 Fe1 116.9(8) . . ?
C51 O52 Fe1 115.6(9) . . ?
C51 O54 Co1 121.1(9) . 1_556 ?
O34 Fe1 O33 80.6(5) . . ?
O34 Fe1 O52 169.2(5) . . ?
O33 Fe1 O52 90.9(4) . . ?
O34 Fe1 O41 93.3(5) . . ?
O33 Fe1 O41 166.6(5) . . ?
O52 Fe1 O41 96.4(4) . . ?
O34 Fe1 O51 93.9(4) . . ?
O33 Fe1 O51 100.4(4) . . ?
O52 Fe1 O51 81.1(4) . . ?
O41 Fe1 O51 91.9(4) . . ?
O34 Fe1 O42 96.8(4) . . ?
O33 Fe1 O42 89.4(4) . . ?
O52 Fe1 O42 89.7(4) . . ?
O41 Fe1 O42 79.4(4) . . ?
O51 Fe1 O42 166.5(4) . . ?
O54 Co1 O54 78.7(5) 14_574 1_554 ?

loop_
_geom_bond_atom_site_label_1
_geom_bond_atom_site_label_2
_geom_bond_distance
_geom_bond_site_symmetry_2
_geom_bond_publ_flag
N11 C16 1.320(15) . ?
N11 C12 1.326(16) . ?
N11 C120 1.469(18) . ?
N12 C14' 1.371(16) . ?
N12 C111 1.437(16) . ?
N12 C110 1.443(18) . ?
C11' C16' 1.369(15) . ?
C11' C12' 1.388(17) . ?
C11' C17' 1.464(17) . ?
C12' C13' 1.363(18) . ?
C12 C13 1.340(18) . ?
C13' C14' 1.377(17) . ?
C13 C14 1.408(17) . ?
C14' C15' 1.393(17) . ?
C14 C15 1.401(17) . ?
C14 C17 1.416(17) . ?
C15' C16' 1.377(18) . ?
C15 C16 1.356(19) . ?
C17 C17' 1.341(17) . ?
N21 C22 1.290(16) . ?
N21 C26 1.323(17) . ?
N21 C220 1.505(19) . ?
N22 C24' 1.401(17) . ?
N22 C211 1.439(16) . ?
N22 C210 1.439(17) . ?
C21' C22' 1.352(17) . ?
C21' C26' 1.392(17) . ?
C21' C27' 1.496(17) . ?
C22' C23' 1.387(18) . ?
C22 C23 1.38(2) . ?
C23' C24' 1.381(16) . ?
C23 C24 1.364(18) . ?
C24' C25' 1.360(16) . ?
C24 C25 1.396(18) . ?
C24 C27 1.420(18) . ?
C25' C26' 1.339(17) . ?
C25 C26 1.39(2) . ?
C27' C27 1.289(17) . ?
N92 C94' 1.380(17) . ?
N92 C911 1.47(2) . ?
N92 C910 1.46(2) . ?
C97' O97 1.21(2) . ?
C97' C91' 1.43(2) . ?
C91' C96' 1.37(2) . ?
C91' C92' 1.38(2) . ?
C96' C95' 1.39(2) . ?
C95' C94' 1.43(2) . ?
C94' C93' 1.35(2) . ?
C93' C92' 1.31(2) . ?
C31 O33 1.234(17) . ?
C31 O32 1.296(17) . ?
C31 C32 1.49(2) . ?
C32 O31 1.241(16) . ?
C32 O34 1.256(17) . ?
C41 O43 1.229(16) . ?
C41 O42 1.263(15) . ?
C41 C42 1.539(19) . ?
C42 O44 1.193(17) . ?
C42 O41 1.281(17) . ?
C51 O52 1.259(18) . ?
C51 O54 1.268(16) . ?
C51 C52 1.602(19) . ?
C52 O53 1.203(18) . ?
C52 O51 1.328(18) . ?
O33 Fe1 1.981(11) . ?
O34 Fe1 1.975(10) . ?
O41 Fe1 2.010(10) . ?
O42 Fe1 2.032(10) . ?
O51 Fe1 2.026(9) . ?
O52 Fe1 1.994(9) . ?
O54 Co1 2.394(10) 1_556 ?
Co1 O54 2.394(10) 14_574 ?
Co1 O54 2.394(10) 1_554 ?
